data_2212124
loop_
_publ_author_name
'Sun, Jing-Bo'
'Yang, Hua'
'Wu, Jin-Chang'

_publ_section_title
;1-(1,1-Dioxo-3'-deoxy-2,3,5,6-tetrahydro-1,4-oxathiine-\b-<small>D</small>-ribofuranosyl)uracil:
 a bicyclic nucleoside analogue
;
_journal_coeditor_code CV2174
_journal_issue 2
_journal_name_full 'Acta Crystallographica Section E'
_journal_page_first o724
_journal_page_last o725
_journal_paper_doi 10.1107/S1600536807000931
_journal_volume 63
_journal_year 2007
_chemical_formula_iupac 'C11 H14 N2 O7 S'
_chemical_formula_moiety 'C11 H14 N2 O7 S'
_chemical_formula_sum 'C11 H14 N2 O7 S'
_chemical_formula_weight 318.30
_chemical_melting_point 580
_chemical_name_systematic 1-(3'-Deoxy-2,3,5,6-tetrahydro-1,4-oxathiine-1,1-dioxido-\b-D-ribofuranosyl)uracil
_space_group_IT_number 4
_symmetry_cell_setting monoclinic
_symmetry_space_group_name_Hall 'P 2yb'
_symmetry_space_group_name_H-M 'P 1 21 1'
_atom_sites_solution_hydrogens geom
_atom_sites_solution_primary direct
_atom_sites_solution_secondary difmap
_cell_angle_alpha 90.00
_cell_angle_beta 90.45(3)
_cell_angle_gamma 90.00
_cell_formula_units_Z 2
_cell_length_a 5.2752(11)
_cell_length_b 7.1294(14)
_cell_length_c 17.425(4)
_cell_measurement_reflns_used 5431
_cell_measurement_temperature 295(2)
_cell_measurement_theta_max 54.93
_cell_measurement_theta_min 6.17
_cell_volume 655.3(2)
_computing_cell_refinement RAPID-AUTO
_computing_data_collection 'RAPID-AUTO (Rigaku Corporation, 1998)'
_computing_data_reduction 'CrystalStructure (Rigaku/MSC, 2002)'
_computing_molecular_graphics 'PLATON (Spek, 2003) and MERCURY (Macrae <i>et al.</i>,  2006)'
_computing_publication_material SHELXL97
_computing_structure_refinement 'SHELXL97 (Sheldrick, 1997)'
_computing_structure_solution 'SHELXS97 (Sheldrick, 1997)'
_diffrn_ambient_temperature 295(2)
_diffrn_measured_fraction_theta_full 0.998
_diffrn_measured_fraction_theta_max 0.998
_diffrn_measurement_device_type 'Rigaku R-AXIS RAPID'
_diffrn_measurement_method \w
_diffrn_radiation_monochromator graphite
_diffrn_radiation_source 'fine-focus sealed tube'
_diffrn_radiation_type MoK\a
_diffrn_radiation_wavelength 0.71073
_diffrn_reflns_av_R_equivalents 0.0364
_diffrn_reflns_av_sigmaI/netI 0.0513
_diffrn_reflns_limit_h_max 6
_diffrn_reflns_limit_h_min -6
_diffrn_reflns_limit_k_max 9
_diffrn_reflns_limit_k_min -9
_diffrn_reflns_limit_l_max 22
_diffrn_reflns_limit_l_min -21
_diffrn_reflns_number 6545
_diffrn_reflns_theta_full 27.47
_diffrn_reflns_theta_max 27.47
_diffrn_reflns_theta_min 3.09
_diffrn_standards_decay_% 0
_diffrn_standards_interval_count 0
_diffrn_standards_number 0
_exptl_absorpt_coefficient_mu 0.285
_exptl_absorpt_correction_T_max 0.9740
_exptl_absorpt_correction_T_min 0.9596
_exptl_absorpt_correction_type multi-scan
_exptl_absorpt_process_details '(ABSCOR; Higashi, 1995)'
_exptl_crystal_colour colourless
_exptl_crystal_density_diffrn 1.613
_exptl_crystal_density_method 'not measured'
_exptl_crystal_description block
_exptl_crystal_F_000 332
_exptl_crystal_size_max 0.15
_exptl_crystal_size_mid 0.11
_exptl_crystal_size_min 0.09
_refine_diff_density_max 0.204
_refine_diff_density_min -0.234
_refine_ls_abs_structure_details 'Flack (1983), 1343 Friedel pairs???'
_refine_ls_abs_structure_Flack -0.04(8)
_refine_ls_extinction_method none
_refine_ls_goodness_of_fit_ref 1.041
_refine_ls_hydrogen_treatment mixed
_refine_ls_matrix_type full
_refine_ls_number_parameters 195
_refine_ls_number_reflns 2969
_refine_ls_number_restraints 1
_refine_ls_restrained_S_all 1.041
_refine_ls_R_factor_all 0.0545
_refine_ls_R_factor_gt 0.0390
_refine_ls_shift/su_max 0.000
_refine_ls_shift/su_mean 0.000
_refine_ls_structure_factor_coef Fsqd
_refine_ls_weighting_details 'calc w=1/[\s^2^(Fo^2^)+(0.0308P)^2^+0.0765P] where P=(Fo^2^+2Fc^2^)/3'
_refine_ls_weighting_scheme calc
_refine_ls_wR_factor_gt 0.0728
_refine_ls_wR_factor_ref 0.0778
_reflns_number_gt 2408
_reflns_number_total 2969
_reflns_threshold_expression I>2\s(I)
_cod_data_source_file cv2174.cif
_cod_data_source_block I
_cod_original_sg_symbol_H-M 'P 21'
_cod_database_code 2212124
_cod_database_fobs_code 2212124

loop_
_symmetry_equiv_pos_as_xyz
'x, y, z'
'-x, y+1/2, -z'

loop_
_atom_site_type_symbol
_atom_site_label
_atom_site_fract_x
_atom_site_fract_y
_atom_site_fract_z
_atom_site_U_iso_or_equiv
_atom_site_adp_type
_atom_site_calc_flag
_atom_site_refinement_flags
_atom_site_occupancy
C C1 0.2009(6) 0.5894(4) 0.05288(14) 0.0343(6) Uani d . 1
H H1 0.2447 0.6042 -0.0007 0.041 Uiso calc R 1
H H2 0.0189 0.5720 0.0560 0.041 Uiso calc R 1
C C2 0.2777(6) 0.7640(4) 0.09721(13) 0.0409(7) Uani d . 1
H H4 0.4600 0.7802 0.0947 0.049 Uiso calc R 1
H H3 0.1981 0.8732 0.0742 0.049 Uiso calc R 1
C C3 0.3517(5) 0.6194(4) 0.21774(12) 0.0282(5) Uani d . 1
H H5 0.5312 0.6548 0.2196 0.034 Uiso calc R 1
C C4 0.3125(4) 0.4169(3) 0.19153(11) 0.0233(5) Uani d . 1
H H6 0.4377 0.3378 0.2179 0.028 Uiso calc R 1
C C5 0.0520(4) 0.3709(4) 0.22314(11) 0.0246(5) Uani d . 1
H H7 -0.0788 0.4211 0.1886 0.029 Uiso calc R 1
C C6 0.0029(5) 0.1664(4) 0.23709(15) 0.0352(6) Uani d . 1
H H8 0.0489 0.0943 0.1921 0.042 Uiso calc R 1
H H9 0.1052 0.1229 0.2801 0.042 Uiso calc R 1
C C7 0.2326(5) 0.6134(4) 0.29728(12) 0.0285(5) Uani d . 1
H H10 0.1539 0.7347 0.3087 0.034 Uiso calc R 1
C C8 0.5782(5) 0.7155(4) 0.37963(13) 0.0310(6) Uani d . 1
C C9 0.8061(5) 0.5005(4) 0.46493(15) 0.0352(6) Uani d . 1
C C10 0.6463(5) 0.3534(4) 0.43785(13) 0.0353(6) Uani d . 1
H H12 0.6692 0.2316 0.4557 0.042 Uiso calc R 1
C C11 0.4628(4) 0.3915(4) 0.38660(12) 0.0329(5) Uani d . 1
H H11 0.3570 0.2948 0.3702 0.039 Uiso calc R 1
H H14 0.839(4) 0.761(4) 0.4475(12) 0.034(6) Uiso d . 1
N N1 0.4258(4) 0.5677(3) 0.35762(10) 0.0283(5) Uani d . 1
N N2 0.7584(4) 0.6739(3) 0.43355(12) 0.0323(5) Uani d . 1
O O1 0.2346(4) 0.2248(3) 0.06374(11) 0.0425(5) Uani d . 1
O O2 0.6239(3) 0.4117(3) 0.07853(8) 0.0414(5) Uani d . 1
O O3 0.2027(4) 0.7485(2) 0.17542(9) 0.0365(4) Uani d . 1
O O4 0.0464(3) 0.4725(3) 0.29558(9) 0.0327(4) Uani d . 1
O O5 -0.2565(4) 0.1403(3) 0.25314(13) 0.0543(6) Uani d . 1
H H13 -0.2711 0.0714 0.2905 0.082 Uiso calc R 1
O O6 0.5524(4) 0.8721(3) 0.35275(10) 0.0449(5) Uani d . 1
O O7 0.9801(4) 0.4848(3) 0.51245(12) 0.0533(6) Uani d . 1
S S1 0.35615(11) 0.39248(9) 0.09076(3) 0.02675(14) Uani d . 1

loop_
_atom_site_aniso_label
_atom_site_aniso_U_11
_atom_site_aniso_U_22
_atom_site_aniso_U_33
_atom_site_aniso_U_12
_atom_site_aniso_U_13
_atom_site_aniso_U_23
C1 0.0353(15) 0.0402(16) 0.0273(12) 0.0031(12) -0.0040(10) 0.0067(12)
C2 0.0654(19) 0.0280(15) 0.0294(13) 0.0016(14) 0.0015(12) 0.0081(11)
C3 0.0322(14) 0.0283(14) 0.0241(11) -0.0015(11) -0.0017(9) 0.0014(9)
C4 0.0220(11) 0.0257(14) 0.0222(9) 0.0026(10) -0.0006(7) 0.0022(10)
C5 0.0252(11) 0.0232(13) 0.0253(10) 0.0024(11) -0.0011(8) 0.0006(10)
C6 0.0322(15) 0.0282(15) 0.0453(15) -0.0005(11) 0.0007(11) 0.0055(11)
C7 0.0339(14) 0.0256(14) 0.0259(11) -0.0006(11) 0.0014(9) 0.0024(10)
C8 0.0377(14) 0.0305(15) 0.0249(11) -0.0026(12) 0.0011(10) 0.0015(10)
C9 0.0373(16) 0.0312(15) 0.0369(14) 0.0039(12) -0.0011(11) -0.0001(12)
C10 0.0441(16) 0.0269(17) 0.0348(12) 0.0010(12) 0.0001(10) 0.0056(10)
C11 0.0414(13) 0.0273(13) 0.0299(11) -0.0054(15) 0.0008(9) 0.0013(13)
N1 0.0365(12) 0.0249(11) 0.0236(9) -0.0051(9) -0.0017(8) 0.0025(9)
N2 0.0378(14) 0.0299(13) 0.0291(11) -0.0054(11) -0.0056(9) -0.0024(9)
O1 0.0545(13) 0.0352(12) 0.0378(10) -0.0066(10) -0.0024(9) -0.0075(9)
O2 0.0260(9) 0.0644(14) 0.0339(8) 0.0032(10) 0.0044(6) 0.0014(10)
O3 0.0589(12) 0.0225(10) 0.0280(8) 0.0080(9) -0.0003(8) 0.0038(7)
O4 0.0335(10) 0.0366(11) 0.0282(8) -0.0071(8) 0.0073(7) -0.0034(7)
O5 0.0338(12) 0.0483(14) 0.0810(15) -0.0035(10) 0.0056(10) 0.0313(11)
O6 0.0586(12) 0.0307(11) 0.0451(10) -0.0085(11) -0.0123(8) 0.0076(9)
O7 0.0580(14) 0.0376(12) 0.0639(13) 0.0046(11) -0.0296(11) 0.0028(10)
S1 0.0267(3) 0.0302(3) 0.0233(2) 0.0005(3) -0.00005(18) -0.0027(3)

loop_
_atom_type_symbol
_atom_type_description
_atom_type_scat_dispersion_real
_atom_type_scat_dispersion_imag
_atom_type_scat_source
C C 0.0033 0.0016 'International Tables Vol C Tables 4.2.6.8 and 6.1.1.4'
H H 0.0000 0.0000 'International Tables Vol C Tables 4.2.6.8 and 6.1.1.4'
N N 0.0061 0.0033 'International Tables Vol C Tables 4.2.6.8 and 6.1.1.4'
O O 0.0106 0.0060 'International Tables Vol C Tables 4.2.6.8 and 6.1.1.4'
S S 0.1246 0.1234 'International Tables Vol C Tables 4.2.6.8 and 6.1.1.4'

loop_
_geom_angle_atom_site_label_1
_geom_angle_atom_site_label_2
_geom_angle_atom_site_label_3
_geom_angle
C2 C1 S1 110.08(19)
C2 C1 H1 109.6
S1 C1 H1 109.6
C2 C1 H2 109.6
S1 C1 H2 109.6
H1 C1 H2 108.2
O3 C2 C1 110.4(2)
O3 C2 H4 109.6
C1 C2 H4 109.6
O3 C2 H3 109.6
C1 C2 H3 109.6
H4 C2 H3 108.1
O3 C3 C7 105.10(19)
O3 C3 C4 112.70(19)
C7 C3 C4 100.92(19)
O3 C3 H5 112.4
C7 C3 H5 112.4
C4 C3 H5 112.4
C5 C4 C3 102.48(18)
C5 C4 S1 117.42(15)
C3 C4 S1 111.64(15)
C5 C4 H6 108.3
C3 C4 H6 108.3
S1 C4 H6 108.3
O4 C5 C6 109.77(19)
O4 C5 C4 103.39(18)
C6 C5 C4 115.2(2)
O4 C5 H7 109.4
C6 C5 H7 109.4
C4 C5 H7 109.4
O5 C6 C5 109.2(2)
O5 C6 H8 109.8
C5 C6 H8 109.8
O5 C6 H9 109.8
C5 C6 H9 109.8
H8 C6 H9 108.3
O4 C7 N1 109.36(19)
O4 C7 C3 107.05(19)
N1 C7 C3 111.2(2)
O4 C7 H10 109.7
N1 C7 H10 109.7
C3 C7 H10 109.7
O6 C8 N2 122.6(2)
O6 C8 N1 122.1(2)
N2 C8 N1 115.3(2)
O7 C9 N2 118.7(3)
O7 C9 C10 126.2(3)
N2 C9 C10 115.1(2)
C11 C10 C9 119.7(3)
C11 C10 H12 120.2
C9 C10 H12 120.2
C10 C11 N1 122.2(3)
C10 C11 H11 118.9
N1 C11 H11 118.9
C11 N1 C8 121.3(2)
C11 N1 C7 123.7(2)
C8 N1 C7 114.9(2)
C8 N2 C9 126.5(2)
C8 N2 H14 114.2(17)
C9 N2 H14 119.3(17)
C3 O3 C2 113.06(19)
C7 O4 C5 110.79(17)
C6 O5 H13 109.5
O1 S1 O2 117.93(13)
O1 S1 C1 109.75(12)
O2 S1 C1 108.95(14)
O1 S1 C4 110.12(11)
O2 S1 C4 105.78(10)
C1 S1 C4 103.26(12)

loop_
_geom_bond_atom_site_label_1
_geom_bond_atom_site_label_2
_geom_bond_distance
C1 C2 1.518(4)
C1 S1 1.752(3)
C1 H1 0.9700
C1 H2 0.9700
C2 O3 1.426(3)
C2 H4 0.9700
C2 H3 0.9700
C3 O3 1.414(3)
C3 C7 1.527(3)
C3 C4 1.528(3)
C3 H5 0.9800
C4 C5 1.520(3)
C4 S1 1.781(2)
C4 H6 0.9800
C5 O4 1.456(3)
C5 C6 1.501(4)
C5 H7 0.9800
C6 O5 1.411(3)
C6 H8 0.9700
C6 H9 0.9700
C7 O4 1.405(3)
C7 N1 1.495(3)
C7 H10 0.9800
C8 O6 1.218(3)
C8 N2 1.364(3)
C8 N1 1.378(3)
C9 O7 1.236(3)
C9 N2 1.374(3)
C9 C10 1.424(4)
C10 C11 1.340(3)
C10 H12 0.9300
C11 N1 1.367(3)
C11 H11 0.9300
N2 H14 0.79(3)
O1 S1 1.435(2)
O2 S1 1.4366(17)
O5 H13 0.8200

loop_
_geom_hbond_atom_site_label_D
_geom_hbond_atom_site_label_H
_geom_hbond_atom_site_label_A
_geom_hbond_site_symmetry_A
_geom_hbond_distance_DH
_geom_hbond_distance_HA
_geom_hbond_distance_DA
_geom_hbond_angle_DHA
N2 H14 O7 2_756 0.79(3) 1.98(3) 2.772(3) 176(2)
O5 H13 O6 1_445 0.82 2.02 2.777(3) 153

loop_
_geom_torsion_atom_site_label_1
_geom_torsion_atom_site_label_2
_geom_torsion_atom_site_label_3
_geom_torsion_atom_site_label_4
_geom_torsion
S1 C1 C2 O3 -62.3(3)
O3 C3 C4 C5 -73.6(2)
C7 C3 C4 C5 38.0(2)
O3 C3 C4 S1 52.9(2)
C7 C3 C4 S1 164.53(15)
C3 C4 C5 O4 -35.3(2)
S1 C4 C5 O4 -157.95(16)
C3 C4 C5 C6 -155.0(2)
S1 C4 C5 C6 82.3(2)
O4 C5 C6 O5 74.1(3)
C4 C5 C6 O5 -169.76(18)
O3 C3 C7 O4 89.5(2)
C4 C3 C7 O4 -27.8(2)
O3 C3 C7 N1 -151.1(2)
C4 C3 C7 N1 91.6(2)
O7 C9 C10 C11 179.3(3)
N2 C9 C10 C11 -1.3(4)
C9 C10 C11 N1 1.5(4)
C10 C11 N1 C8 0.4(3)
C10 C11 N1 C7 176.5(2)
O6 C8 N1 C11 177.9(2)
N2 C8 N1 C11 -2.3(3)
O6 C8 N1 C7 1.4(3)
N2 C8 N1 C7 -178.7(2)
O4 C7 N1 C11 20.5(3)
C3 C7 N1 C11 -97.5(3)
O4 C7 N1 C8 -163.20(19)
C3 C7 N1 C8 78.8(3)
O6 C8 N2 C9 -177.6(2)
N1 C8 N2 C9 2.5(3)
O7 C9 N2 C8 178.7(3)
C10 C9 N2 C8 -0.8(4)
C7 C3 O3 C2 -176.4(2)
C4 C3 O3 C2 -67.4(3)
C1 C2 O3 C3 72.5(3)
N1 C7 O4 C5 -114.5(2)
C3 C7 O4 C5 6.1(3)
C6 C5 O4 C7 141.9(2)
C4 C5 O4 C7 18.5(3)
C2 C1 S1 O1 164.3(2)
C2 C1 S1 O2 -65.2(2)
C2 C1 S1 C4 46.9(2)
C5 C4 S1 O1 -41.7(2)
C3 C4 S1 O1 -159.61(17)
C5 C4 S1 O2 -170.2(2)
C3 C4 S1 O2 71.9(2)
C5 C4 S1 C1 75.4(2)
C3 C4 S1 C1 -42.5(2)

loop_
_cod_related_entry_id
_cod_related_entry_database
_cod_related_entry_code
1 ChemSpider 21185668
